data_4069980
loop_
_publ_author_name
'Enk, Barbara'
'Kopacka, Holger'
'Wurst, Klaus'
'M\"uller, Thomas'
'Bildstein, Benno'

_publ_section_title
;
 An Efficient, Modular Route to New 2-Acyl-6-aminopentafulvenes and
 Planar-Chiral [N,O]-Functionalized Pentamethylruthenocenes
;
_journal_issue 18
_journal_name_full Organometallics
_journal_page_first 5575
_journal_paper_doi 10.1021/om900549c
_journal_volume 28
_journal_year 2009
_chemical_formula_sum 'C37 H37 N O Ru'
_chemical_formula_weight 612.75
_chemical_name_systematic
; 
 ? 
;
_space_group_IT_number 2
_symmetry_cell_setting triclinic
_symmetry_space_group_name_Hall '-P 1'
_symmetry_space_group_name_H-M 'P -1'
_atom_sites_solution_hydrogens geom
_atom_sites_solution_primary direct
_atom_sites_solution_secondary difmap
_audit_creation_method SHELXL-97
_cell_angle_alpha 103.440(2)
_cell_angle_beta 93.838(2)
_cell_angle_gamma 104.267(2)
_cell_formula_units_Z 2
_cell_length_a 8.7620(2)
_cell_length_b 9.9443(2)
_cell_length_c 18.4708(6)
_cell_measurement_reflns_used 18249
_cell_measurement_temperature 233(2)
_cell_measurement_theta_max 26.0
_cell_measurement_theta_min 1.0
_cell_volume 1503.81(7)
_computing_data_collection COLLECT
_computing_data_reduction 'DENZO and SCALEPACK'
_computing_structure_refinement 'SHELXL-97 (Sheldrick, 1997)'
_computing_structure_solution 'SHELXS-97 (Sheldrick, 1990)'
_diffrn_ambient_temperature 233(2)
_diffrn_measured_fraction_theta_full 0.995
_diffrn_measured_fraction_theta_max 0.995
_diffrn_measurement_device_type 'Nonius KappaCCD'
_diffrn_measurement_method 'psi- and omega-scans'
_diffrn_radiation_monochromator graphite
_diffrn_radiation_source 'fine-focus sealed tube'
_diffrn_radiation_type MoK\a
_diffrn_radiation_wavelength 0.71073
_diffrn_reflns_av_R_equivalents 0.0195
_diffrn_reflns_av_sigmaI/netI 0.0337
_diffrn_reflns_limit_h_max 10
_diffrn_reflns_limit_h_min -10
_diffrn_reflns_limit_k_max 12
_diffrn_reflns_limit_k_min -12
_diffrn_reflns_limit_l_max 22
_diffrn_reflns_limit_l_min -22
_diffrn_reflns_number 10910
_diffrn_reflns_theta_full 26.00
_diffrn_reflns_theta_max 26.00
_diffrn_reflns_theta_min 2.19
_diffrn_standards_number 0
_exptl_absorpt_coefficient_mu 0.551
_exptl_absorpt_correction_type none
_exptl_crystal_colour yellow
_exptl_crystal_density_diffrn 1.353
_exptl_crystal_density_method 'not measured'
_exptl_crystal_description plate
_exptl_crystal_F_000 636
_exptl_crystal_size_max 0.2
_exptl_crystal_size_mid 0.2
_exptl_crystal_size_min 0.05
_refine_diff_density_max 0.417
_refine_diff_density_min -0.488
_refine_diff_density_rms 0.053
_refine_ls_extinction_coef 0.0032(6)
_refine_ls_extinction_expression Fc^*^=kFc[1+0.001xFc^2^\l^3^/sin(2\q)]^-1/4^
_refine_ls_extinction_method SHELXL
_refine_ls_goodness_of_fit_ref 1.031
_refine_ls_hydrogen_treatment constr
_refine_ls_matrix_type full
_refine_ls_number_parameters 369
_refine_ls_number_reflns 5889
_refine_ls_number_restraints 0
_refine_ls_restrained_S_all 1.031
_refine_ls_R_factor_all 0.0356
_refine_ls_R_factor_gt 0.0306
_refine_ls_shift/su_max 0.038
_refine_ls_shift/su_mean 0.000
_refine_ls_structure_factor_coef Fsqd
_refine_ls_weighting_details 'calc w=1/[\s^2^(Fo^2^)+(0.0214P)^2^+1.2208P] where P=(Fo^2^+2Fc^2^)/3'
_refine_ls_weighting_scheme calc
_refine_ls_wR_factor_gt 0.0690
_refine_ls_wR_factor_ref 0.0712
_reflns_number_gt 5331
_reflns_number_total 5889
_reflns_threshold_expression >2sigma(I)
_cod_data_source_file om900549c_si_001.cif
_cod_data_source_block 12
_cod_original_sg_symbol_H-M P-1
_cod_database_code 4069980

loop_
_symmetry_equiv_pos_as_xyz
'x, y, z'
'-x, -y, -z'

loop_
_atom_site_label
_atom_site_type_symbol
_atom_site_fract_x
_atom_site_fract_y
_atom_site_fract_z
_atom_site_U_iso_or_equiv
_atom_site_adp_type
_atom_site_occupancy
_atom_site_symmetry_multiplicity
_atom_site_calc_flag
_atom_site_refinement_flags
Ru1 Ru 0.26776(2) 0.713305(19) 0.812899(9) 0.03118(8) Uani 1 1 d .
N1 N -0.0117(2) 0.31621(19) 0.68801(11) 0.0369(4) Uani 1 1 d .
O1 O -0.1607(2) 0.5945(2) 0.76489(10) 0.0606(5) Uani 1 1 d .
C1 C 0.4384(3) 0.7576(3) 0.91234(13) 0.0497(7) Uani 1 1 d .
C2 C 0.4126(4) 0.8872(3) 0.90208(14) 0.0601(8) Uani 1 1 d .
C3 C 0.2480(4) 0.8779(4) 0.90749(14) 0.0664(10) Uani 1 1 d .
C4 C 0.1786(3) 0.7444(4) 0.92145(14) 0.0609(8) Uani 1 1 d .
C5 C 0.2947(4) 0.6724(3) 0.92497(14) 0.0519(7) Uani 1 1 d .
C6 C 0.3465(3) 0.6160(2) 0.70813(12) 0.0333(5) Uani 1 1 d .
H6 H 0.4390 0.5840 0.7065 0.040 Uiso 1 1 calc .
C7 C 0.3378(3) 0.7557(2) 0.70776(12) 0.0376(5) Uani 1 1 d .
H7 H 0.4234 0.8324 0.7054 0.045 Uiso 1 1 calc .
C8 C 0.1778(3) 0.7609(2) 0.71160(12) 0.0353(5) Uani 1 1 d .
H8 H 0.1397 0.8415 0.7120 0.042 Uiso 1 1 calc .
C9 C 0.0850(3) 0.6234(2) 0.71469(11) 0.0301(4) Uani 1 1 d .
C10 C 0.1903(3) 0.5315(2) 0.71134(11) 0.0304(4) Uani 1 1 d .
C11 C 0.1376(3) 0.3752(2) 0.70337(12) 0.0322(5) Uani 1 1 d .
C12 C 0.2630(3) 0.2983(2) 0.71024(13) 0.0349(5) Uani 1 1 d .
C13 C 0.2631(3) 0.1746(3) 0.65608(15) 0.0440(6) Uani 1 1 d .
H13 H 0.1826 0.1374 0.6149 0.053 Uiso 1 1 calc .
C14 C 0.3809(3) 0.1065(3) 0.66263(18) 0.0529(7) Uani 1 1 d .
H14 H 0.3806 0.0238 0.6255 0.063 Uiso 1 1 calc .
C15 C 0.4982(3) 0.1582(3) 0.72277(19) 0.0557(7) Uani 1 1 d .
H15 H 0.5777 0.1109 0.7269 0.067 Uiso 1 1 calc .
C16 C 0.4995(3) 0.2797(3) 0.77710(17) 0.0533(7) Uani 1 1 d .
H16 H 0.5794 0.3148 0.8186 0.064 Uiso 1 1 calc .
C17 C 0.3829(3) 0.3506(3) 0.77072(14) 0.0430(6) Uani 1 1 d .
H17 H 0.3853 0.4343 0.8076 0.052 Uiso 1 1 calc .
C18 C -0.0802(3) 0.1678(2) 0.68029(15) 0.0406(6) Uani 1 1 d .
C19 C -0.1445(3) 0.0808(3) 0.60798(17) 0.0526(7) Uani 1 1 d .
C20 C -0.2205(4) -0.0636(3) 0.6011(2) 0.0686(10) Uani 1 1 d .
H20 H -0.2635 -0.1244 0.5532 0.082 Uiso 1 1 calc .
C21 C -0.2336(4) -0.1182(3) 0.6624(3) 0.0740(11) Uani 1 1 d .
H21 H -0.2840 -0.2159 0.6563 0.089 Uiso 1 1 calc .
C22 C -0.1736(3) -0.0312(3) 0.7330(2) 0.0639(9) Uani 1 1 d .
H22 H -0.1838 -0.0700 0.7748 0.077 Uiso 1 1 calc .
C23 C -0.0972(3) 0.1150(3) 0.74358(17) 0.0479(6) Uani 1 1 d .
C24 C -0.0925(3) 0.5793(2) 0.70988(13) 0.0354(5) Uani 1 1 d .
C25 C -0.1844(3) 0.5207(2) 0.63317(12) 0.0332(5) Uani 1 1 d .
C26 C -0.1251(3) 0.5579(3) 0.57064(14) 0.0434(6) Uani 1 1 d .
H26 H -0.0232 0.6208 0.5756 0.052 Uiso 1 1 calc .
C27 C -0.2167(3) 0.5017(3) 0.50065(14) 0.0538(7) Uani 1 1 d .
H27 H -0.1776 0.5290 0.4585 0.065 Uiso 1 1 calc .
C28 C -0.3634(3) 0.4071(4) 0.49264(15) 0.0591(8) Uani 1 1 d .
H28 H -0.4234 0.3673 0.4449 0.071 Uiso 1 1 calc .
C29 C -0.4229(3) 0.3703(3) 0.55448(16) 0.0585(8) Uani 1 1 d .
H29 H -0.5240 0.3058 0.5490 0.070 Uiso 1 1 calc .
C30 C -0.3348(3) 0.4277(3) 0.62458(14) 0.0453(6) Uani 1 1 d .
H30 H -0.3771 0.4036 0.6668 0.054 Uiso 1 1 calc .
C191 C -0.1300(4) 0.1406(4) 0.54065(18) 0.0690(9) Uani 1 1 d .
H19A H -0.1567 0.2317 0.5513 0.104 Uiso 1 1 calc R
H19B H -0.2021 0.0738 0.4982 0.104 Uiso 1 1 calc R
H19C H -0.0218 0.1552 0.5289 0.104 Uiso 1 1 calc R
C231 C -0.0407(4) 0.2124(3) 0.82075(18) 0.0622(8) Uani 1 1 d .
H23A H 0.0745 0.2389 0.8293 0.093 Uiso 1 1 calc R
H23B H -0.0828 0.1631 0.8577 0.093 Uiso 1 1 calc R
H23C H -0.0770 0.2982 0.8252 0.093 Uiso 1 1 calc R
C01 C 0.5959(5) 0.7216(6) 0.9150(2) 0.1149(18) Uani 1 1 d .
H01A H 0.6395 0.7370 0.9669 0.172 Uiso 1 1 calc R
H01B H 0.6689 0.7827 0.8913 0.172 Uiso 1 1 calc R
H01C H 0.5806 0.6218 0.8886 0.172 Uiso 1 1 calc R
C02 C 0.5370(7) 1.0128(5) 0.8921(2) 0.144(3) Uani 1 1 d .
H02A H 0.5905 1.0723 0.9409 0.216 Uiso 1 1 calc R
H02B H 0.4874 1.0688 0.8663 0.216 Uiso 1 1 calc R
H02C H 0.6138 0.9785 0.8626 0.216 Uiso 1 1 calc R
C03 C 0.1675(9) 0.9925(6) 0.9017(2) 0.174(3) Uani 1 1 d .
H03A H 0.0617 0.9485 0.8744 0.261 Uiso 1 1 calc R
H03B H 0.2287 1.0566 0.8754 0.261 Uiso 1 1 calc R
H03C H 0.1601 1.0466 0.9517 0.261 Uiso 1 1 calc R
C04 C 0.0101(4) 0.6949(8) 0.9375(2) 0.150(3) Uani 1 1 d .
H04A H 0.0093 0.7089 0.9912 0.225 Uiso 1 1 calc R
H04B H -0.0336 0.5938 0.9124 0.225 Uiso 1 1 calc R
H04C H -0.0538 0.7501 0.9192 0.225 Uiso 1 1 calc R
C05 C 0.2749(7) 0.5349(4) 0.9493(2) 0.1190(19) Uani 1 1 d .
H05A H 0.2970 0.5573 1.0036 0.178 Uiso 1 1 calc R
H05B H 0.3482 0.4838 0.9269 0.178 Uiso 1 1 calc R
H05C H 0.1668 0.4752 0.9332 0.178 Uiso 1 1 calc R

loop_
_atom_site_aniso_label
_atom_site_aniso_U_11
_atom_site_aniso_U_22
_atom_site_aniso_U_33
_atom_site_aniso_U_23
_atom_site_aniso_U_13
_atom_site_aniso_U_12
Ru1 0.03513(11) 0.03213(11) 0.02555(11) 0.00564(7) 0.00296(7) 0.00971(8)
N1 0.0371(10) 0.0277(10) 0.0444(11) 0.0058(8) -0.0010(8) 0.0110(8)
O1 0.0466(10) 0.0908(15) 0.0350(10) 0.0017(10) 0.0101(8) 0.0138(10)
C1 0.0418(14) 0.075(2) 0.0272(12) 0.0022(12) -0.0029(10) 0.0189(13)
C2 0.084(2) 0.0461(16) 0.0270(13) 0.0007(11) -0.0045(13) -0.0139(15)
C3 0.103(3) 0.072(2) 0.0263(13) -0.0132(13) -0.0100(14) 0.056(2)
C4 0.0457(15) 0.101(3) 0.0262(13) 0.0003(14) 0.0037(11) 0.0171(16)
C5 0.0679(18) 0.0550(16) 0.0256(12) 0.0100(11) -0.0036(12) 0.0061(14)
C6 0.0366(12) 0.0362(12) 0.0266(11) 0.0054(9) 0.0059(9) 0.0110(10)
C7 0.0452(13) 0.0351(12) 0.0291(11) 0.0096(9) 0.0060(10) 0.0030(10)
C8 0.0465(13) 0.0302(12) 0.0302(11) 0.0087(9) 0.0012(10) 0.0122(10)
C9 0.0363(11) 0.0297(11) 0.0230(10) 0.0046(8) 0.0005(8) 0.0094(9)
C10 0.0371(11) 0.0287(11) 0.0244(10) 0.0045(8) 0.0027(9) 0.0098(9)
C11 0.0362(12) 0.0319(12) 0.0294(11) 0.0064(9) 0.0050(9) 0.0122(9)
C12 0.0351(12) 0.0317(12) 0.0423(13) 0.0131(10) 0.0083(10) 0.0126(10)
C13 0.0412(13) 0.0360(13) 0.0549(16) 0.0074(11) 0.0093(11) 0.0140(11)
C14 0.0511(16) 0.0399(15) 0.074(2) 0.0132(13) 0.0181(14) 0.0222(12)
C15 0.0455(15) 0.0523(17) 0.086(2) 0.0327(16) 0.0190(15) 0.0270(13)
C16 0.0424(14) 0.0597(18) 0.0658(18) 0.0282(15) 0.0020(13) 0.0183(13)
C17 0.0416(13) 0.0442(14) 0.0456(14) 0.0131(11) 0.0045(11) 0.0151(11)
C18 0.0271(11) 0.0298(12) 0.0645(16) 0.0085(11) 0.0010(11) 0.0115(9)
C19 0.0387(13) 0.0376(14) 0.0720(19) -0.0043(13) -0.0028(13) 0.0131(11)
C20 0.0475(16) 0.0368(16) 0.105(3) -0.0099(17) -0.0035(17) 0.0105(13)
C21 0.0439(16) 0.0289(15) 0.143(4) 0.0120(19) 0.0159(19) 0.0077(12)
C22 0.0424(15) 0.0456(17) 0.117(3) 0.0371(18) 0.0222(17) 0.0184(13)
C23 0.0340(12) 0.0410(14) 0.0751(19) 0.0210(13) 0.0096(12) 0.0155(11)
C24 0.0394(12) 0.0351(12) 0.0342(12) 0.0087(10) 0.0048(10) 0.0149(10)
C25 0.0358(12) 0.0363(12) 0.0312(11) 0.0078(9) 0.0039(9) 0.0176(10)
C26 0.0398(13) 0.0558(16) 0.0381(13) 0.0150(11) 0.0065(10) 0.0161(12)
C27 0.0516(16) 0.084(2) 0.0338(14) 0.0210(14) 0.0089(12) 0.0265(15)
C28 0.0500(16) 0.088(2) 0.0362(14) 0.0071(14) -0.0059(12) 0.0241(16)
C29 0.0396(14) 0.075(2) 0.0493(17) 0.0086(15) -0.0025(12) 0.0044(14)
C30 0.0411(13) 0.0560(16) 0.0391(13) 0.0138(12) 0.0056(11) 0.0123(12)
C191 0.076(2) 0.0613(19) 0.0578(19) -0.0080(15) -0.0114(16) 0.0246(17)
C231 0.0631(18) 0.0644(19) 0.066(2) 0.0292(16) 0.0103(15) 0.0179(15)
C01 0.071(2) 0.196(5) 0.066(2) -0.019(3) -0.0226(19) 0.071(3)
C02 0.209(5) 0.095(3) 0.047(2) 0.005(2) -0.003(3) -0.089(3)
C03 0.310(8) 0.161(5) 0.072(3) -0.044(3) -0.053(4) 0.192(6)
C04 0.050(2) 0.310(8) 0.047(2) -0.003(3) 0.0192(17) 0.011(3)
C05 0.224(6) 0.072(3) 0.044(2) 0.0270(18) -0.006(3) 0.004(3)

loop_
_atom_type_symbol
_atom_type_description
_atom_type_scat_dispersion_real
_atom_type_scat_dispersion_imag
_atom_type_scat_source
C C 0.0033 0.0016 'International Tables Vol C Tables 4.2.6.8 and 6.1.1.4'
H H 0.0000 0.0000 'International Tables Vol C Tables 4.2.6.8 and 6.1.1.4'
N N 0.0061 0.0033 'International Tables Vol C Tables 4.2.6.8 and 6.1.1.4'
O O 0.0106 0.0060 'International Tables Vol C Tables 4.2.6.8 and 6.1.1.4'
Ru Ru -1.2594 0.8363 'International Tables Vol C Tables 4.2.6.8 and 6.1.1.4'

loop_
_geom_angle_atom_site_label_1
_geom_angle_atom_site_label_2
_geom_angle_atom_site_label_3
_geom_angle
C3 Ru1 C2 38.95(13)
C3 Ru1 C1 63.89(11)
C2 Ru1 C1 38.15(12)
C3 Ru1 C7 123.29(12)
C2 Ru1 C7 106.98(10)
C1 Ru1 C7 122.54(10)
C3 Ru1 C8 107.81(10)
C2 Ru1 C8 118.82(10)
C1 Ru1 C8 152.97(11)
C7 Ru1 C8 38.10(9)
C3 Ru1 C4 37.90(13)
C2 Ru1 C4 63.79(12)
C1 Ru1 C4 62.69(10)
C7 Ru1 C4 159.42(12)
C8 Ru1 C4 127.83(11)
C3 Ru1 C6 158.58(13)
C2 Ru1 C6 125.56(11)
C1 Ru1 C6 114.11(9)
C7 Ru1 C6 37.71(9)
C8 Ru1 C6 63.51(8)
C4 Ru1 C6 162.58(12)
C3 Ru1 C9 122.50(10)
C2 Ru1 C9 152.99(11)
C1 Ru1 C9 168.29(10)
C7 Ru1 C9 63.82(8)
C8 Ru1 C9 38.04(8)
C4 Ru1 C9 115.31(9)
C6 Ru1 C9 63.97(8)
C3 Ru1 C5 62.75(11)
C2 Ru1 C5 63.05(11)
C1 Ru1 C5 37.26(10)
C7 Ru1 C5 157.75(10)
C8 Ru1 C5 163.97(10)
C4 Ru1 C5 36.81(11)
C6 Ru1 C5 129.95(10)
C9 Ru1 C5 134.08(10)
C3 Ru1 C10 158.37(11)
C2 Ru1 C10 162.60(11)
C1 Ru1 C10 132.95(9)
C7 Ru1 C10 63.29(8)
C8 Ru1 C10 63.47(8)
C4 Ru1 C10 130.18(11)
C6 Ru1 C10 37.96(8)
C9 Ru1 C10 38.29(8)
C5 Ru1 C10 120.14(9)
C11 N1 C18 123.04(19)
C5 C1 C2 108.2(2)
C5 C1 C01 125.7(3)
C2 C1 C01 126.0(3)
C5 C1 Ru1 72.64(14)
C2 C1 Ru1 69.98(15)
C01 C1 Ru1 126.5(2)
C1 C2 C3 106.9(3)
C1 C2 C02 125.9(4)
C3 C2 C02 127.1(4)
C1 C2 Ru1 71.87(15)
C3 C2 Ru1 70.36(15)
C02 C2 Ru1 125.6(2)
C4 C3 C2 107.5(2)
C4 C3 C03 126.8(5)
C2 C3 C03 125.7(5)
C4 C3 Ru1 72.43(16)
C2 C3 Ru1 70.68(15)
C03 C3 Ru1 123.8(2)
C5 C4 C3 108.6(3)
C5 C4 C04 125.8(4)
C3 C4 C04 125.4(4)
C5 C4 Ru1 72.60(15)
C3 C4 Ru1 69.66(16)
C04 C4 Ru1 128.1(2)
C4 C5 C1 108.8(3)
C4 C5 C05 125.3(4)
C1 C5 C05 125.4(3)
C4 C5 Ru1 70.58(15)
C1 C5 Ru1 70.10(14)
C05 C5 Ru1 131.9(2)
C7 C6 C10 108.21(19)
C7 C6 Ru1 70.65(13)
C10 C6 Ru1 71.90(12)
C6 C7 C8 108.5(2)
C6 C7 Ru1 71.64(13)
C8 C7 Ru1 71.00(13)
C7 C8 C9 108.50(19)
C7 C8 Ru1 70.91(12)
C9 C8 Ru1 71.52(12)
C8 C9 C10 107.22(19)
C8 C9 C24 125.03(19)
C10 C9 C24 127.10(19)
C8 C9 Ru1 70.44(12)
C10 C9 Ru1 71.63(12)
C24 C9 Ru1 130.32(15)
C6 C10 C9 107.55(19)
C6 C10 C11 127.63(19)
C9 C10 C11 124.42(19)
C6 C10 Ru1 70.15(12)
C9 C10 Ru1 70.07(11)
C11 C10 Ru1 130.68(15)
N1 C11 C10 116.65(19)
N1 C11 C12 125.5(2)
C10 C11 C12 117.75(19)
C17 C12 C13 118.6(2)
C17 C12 C11 120.3(2)
C13 C12 C11 121.1(2)
C14 C13 C12 120.4(2)
C15 C14 C13 120.6(3)
C14 C15 C16 119.9(2)
C15 C16 C17 120.2(3)
C12 C17 C16 120.4(2)
C23 C18 C19 121.7(2)
C23 C18 N1 120.3(2)
C19 C18 N1 117.7(2)
C20 C19 C18 117.7(3)
C20 C19 C191 121.4(3)
C18 C19 C191 121.0(2)
C21 C20 C19 121.4(3)
C20 C21 C22 120.4(3)
C21 C22 C23 120.8(3)
C18 C23 C22 118.0(3)
C18 C23 C231 120.9(2)
C22 C23 C231 121.0(3)
O1 C24 C25 120.5(2)
O1 C24 C9 122.5(2)
C25 C24 C9 116.95(19)
C30 C25 C26 119.1(2)
C30 C25 C24 118.7(2)
C26 C25 C24 122.2(2)
C25 C26 C27 119.8(2)
C28 C27 C26 120.4(2)
C27 C28 C29 119.9(2)
C28 C29 C30 120.2(3)
C29 C30 C25 120.4(2)

loop_
_geom_bond_atom_site_label_1
_geom_bond_atom_site_label_2
_geom_bond_distance
Ru1 C3 2.147(2)
Ru1 C2 2.152(3)
Ru1 C1 2.176(2)
Ru1 C7 2.177(2)
Ru1 C8 2.178(2)
Ru1 C4 2.183(3)
Ru1 C6 2.190(2)
Ru1 C9 2.192(2)
Ru1 C5 2.209(2)
Ru1 C10 2.213(2)
N1 C11 1.278(3)
N1 C18 1.419(3)
O1 C24 1.211(3)
C1 C5 1.401(4)
C1 C2 1.415(4)
C1 C01 1.509(4)
C2 C3 1.433(5)
C2 C02 1.498(5)
C3 C4 1.407(5)
C3 C03 1.501(5)
C4 C5 1.387(4)
C4 C04 1.510(4)
C5 C05 1.511(5)
C6 C7 1.411(3)
C6 C10 1.432(3)
C7 C8 1.421(3)
C8 C9 1.424(3)
C9 C10 1.445(3)
C9 C24 1.499(3)
C10 C11 1.476(3)
C11 C12 1.499(3)
C12 C17 1.388(3)
C12 C13 1.394(3)
C13 C14 1.380(3)
C14 C15 1.370(4)
C15 C16 1.377(4)
C16 C17 1.389(3)
C18 C23 1.391(4)
C18 C19 1.404(4)
C19 C20 1.398(4)
C19 C191 1.498(5)
C20 C21 1.366(5)
C21 C22 1.373(5)
C22 C23 1.404(4)
C23 C231 1.497(4)
C24 C25 1.492(3)
C25 C30 1.386(3)
C25 C26 1.387(3)
C26 C27 1.390(4)
C27 C28 1.369(4)
C28 C29 1.375(4)
C29 C30 1.380(4)
